data_7237565
loop_
_publ_author_name
'Liu, Wei'
'Ying, Shian'
'Guo, Runda'
'Qiao, Xianfeng'
'Leng, Panpan'
'Zhang, Qing'
'Wang, Yaxiong'
'Ma, Dongge'
'Wang, Lei'

_publ_section_title
;
 Nondoped blue fluorescent organic light-emitting diodes based on
 benzonitrile-anthracene derivative with 10.06% external quantum
 efficiency and low efficiency roll-off
;
_journal_issue 4
_journal_name_full 'Journal of Materials Chemistry C'
_journal_page_first 1014
_journal_paper_doi 10.1039/C8TC05707A
_journal_volume 7
_journal_year 2019
_chemical_formula_moiety '0.33(C39 H24 N2)'
_chemical_formula_sum 'C13 H8 N0.67'
_chemical_formula_weight 173.53
_space_group_crystal_system monoclinic
_space_group_IT_number 14
_space_group_name_Hall '-P 2ybc'
_space_group_name_H-M_alt 'P 1 21/c 1'
_atom_sites_solution_hydrogens geom
_atom_sites_solution_primary dual
_audit_creation_date 2018-07-19
_audit_creation_method
;
Olex2 1.2
(compiled 2017.03.28 svn.r3405 for OlexSys, GUI svn.r5335)
;
_audit_update_record
;
2018-07-20 deposited with the CCDC.
2018-12-16 downloaded from the CCDC.
;
_cell_angle_alpha 90
_cell_angle_beta 95.866(3)
_cell_angle_gamma 90
_cell_formula_units_Z 12
_cell_length_a 33.7852(9)
_cell_length_b 9.1188(2)
_cell_length_c 8.6590(3)
_cell_measurement_reflns_used 8870
_cell_measurement_temperature 100.00(10)
_cell_measurement_theta_max 73.3440
_cell_measurement_theta_min 2.6930
_cell_volume 2653.70(13)
_computing_cell_refinement 'CrysAlisPro 1.171.39.28b (Rigaku OD, 2015)'
_computing_data_collection 'CrysAlisPro 1.171.39.28b (Rigaku OD, 2015)'
_computing_data_reduction 'CrysAlisPro 1.171.39.28b (Rigaku OD, 2015)'
_computing_molecular_graphics 'Olex2 (Dolomanov et al., 2009)'
_computing_publication_material 'Olex2 (Dolomanov et al., 2009)'
_computing_structure_refinement 'ShelXL (Sheldrick, 2015)'
_computing_structure_solution 'ShelXT (Sheldrick, 2015)'
_diffrn_ambient_environment N~2~
_diffrn_ambient_temperature 100.00(10)
_diffrn_detector 'CCD plate'
_diffrn_measured_fraction_theta_full 0.997
_diffrn_measured_fraction_theta_max 0.973
_diffrn_measurement_details
;
List of Runs (angles in degrees, time in seconds):

  # Type    Start    End  Width  t~exp~   \w     \q     \k     \f   Frames
#--------------------------------------------------------------------------
  1  \w    -33.00  23.00   0.50    1.00    --    0.00 -82.00 -30.00  112
  2  \w    -44.00 -19.00   0.50    1.00    --    0.00 -77.00 150.00   50
  3  \w     -1.00  28.00   0.50    1.00    --    0.00 -77.00 150.00   58
  4  \w    -32.00  25.00   0.50    1.00    --    0.00 -82.00  30.00  114
  5  \w    -33.00  15.00   0.50    1.00    --    0.00 -82.00-120.00   96
  6  \w    -32.00  24.00   0.50    1.00    --    0.00 -82.00  90.00  112
  7  \w      7.00 126.00   0.50    4.00    --   94.60 -82.00-120.00  238
  8  \w      5.00  60.00   0.50    4.00    --   94.60 -61.00  60.00  110
  9  \w    154.00 181.00   0.50    4.00    --   94.60  82.00-180.00   54
 10  \w     79.00 110.00   0.50    4.00    --   94.60 -61.00 -90.00   62
 11  \w      6.00 118.00   0.50    4.00    --   94.60 -61.00 120.00  224
 12  \w     76.00 161.00   0.50    4.00    --   94.60  15.00  30.00  170
 13  \w      7.00  82.00   0.50    4.00    --   94.60 -15.00 120.00  150
 14  \w      5.00 109.00   0.50    4.00    --   94.60 -61.00-120.00  208
 15  \w     10.00 101.00   0.50    4.00    --   94.60 -82.00  30.00  182
 16  \w     77.00 125.00   0.50    4.00    --   94.60 -82.00 -30.00   96
 17  \w     67.00 102.00   0.50    4.00    --   94.60 -30.00   0.00   70
 18  \w     18.00  54.00   0.50    4.00    --   94.60 -30.00   0.00   72
 19  \w      7.00  34.00   0.50    4.00    --   94.60 -82.00 -30.00   54
 20  \w     29.00  56.00   0.50    4.00    --   94.60 -61.00 -90.00   54
 21  \w     41.00 111.00   0.50    4.00    --   94.60 -30.00-150.00  140
 22  \w     82.00 107.00   0.50    4.00    --   94.60 -82.00  60.00   50
 23  \w      5.00 121.00   0.50    4.00    --   94.60 -82.00 120.00  232
;
_diffrn_measurement_device 'four-circle diffractometer'
_diffrn_measurement_device_type 'XtaLAB AFC12 (RINC): Kappa single'
_diffrn_measurement_method '\w scans'
_diffrn_orient_matrix_type 'CrysAlisPro convention (1999,Acta A55,543-557)'
_diffrn_orient_matrix_UB_11 -0.0456700000
_diffrn_orient_matrix_UB_12 -0.0125638000
_diffrn_orient_matrix_UB_13 -0.0263278000
_diffrn_orient_matrix_UB_21 0.0032408000
_diffrn_orient_matrix_UB_22 -0.1676134000
_diffrn_orient_matrix_UB_23 0.0194693000
_diffrn_orient_matrix_UB_31 -0.0024033000
_diffrn_orient_matrix_UB_32 0.0167709000
_diffrn_orient_matrix_UB_33 0.1758279000
_diffrn_radiation_monochromator graphite
_diffrn_radiation_probe x-ray
_diffrn_radiation_type CuK\a
_diffrn_radiation_wavelength 1.54184
_diffrn_reflns_av_R_equivalents 0.0908
_diffrn_reflns_av_unetI/netI 0.0542
_diffrn_reflns_Laue_measured_fraction_full 0.997
_diffrn_reflns_Laue_measured_fraction_max 0.973
_diffrn_reflns_limit_h_max 41
_diffrn_reflns_limit_h_min -41
_diffrn_reflns_limit_k_max 11
_diffrn_reflns_limit_k_min -11
_diffrn_reflns_limit_l_max 10
_diffrn_reflns_limit_l_min -5
_diffrn_reflns_number 25807
_diffrn_reflns_point_group_measured_fraction_full 0.997
_diffrn_reflns_point_group_measured_fraction_max 0.973
_diffrn_reflns_theta_full 67.684
_diffrn_reflns_theta_max 74.853
_diffrn_reflns_theta_min 2.629
_diffrn_source 'fine-focus sealed X-ray tube'
_diffrn_source_type 'Enhance (Cu) X-ray Source'
_exptl_absorpt_coefficient_mu 0.583
_exptl_absorpt_correction_T_max 1.00000
_exptl_absorpt_correction_T_min 0.24341
_exptl_absorpt_correction_type multi-scan
_exptl_absorpt_process_details
;
CrysAlisPro 1.171.39.28b (Rigaku Oxford Diffraction, 2015)
Empirical absorption correction using spherical harmonics,
 implemented in SCALE3 ABSPACK scaling algorithm.
;
_exptl_crystal_density_diffrn 1.303
_exptl_crystal_description blank
_exptl_crystal_F_000 1088
_refine_diff_density_max 0.267
_refine_diff_density_min -0.231
_refine_diff_density_rms 0.053
_refine_ls_extinction_method none
_refine_ls_goodness_of_fit_ref 1.091
_refine_ls_hydrogen_treatment constr
_refine_ls_matrix_type full
_refine_ls_number_parameters 370
_refine_ls_number_reflns 5311
_refine_ls_number_restraints 0
_refine_ls_restrained_S_all 1.091
_refine_ls_R_factor_all 0.0640
_refine_ls_R_factor_gt 0.0515
_refine_ls_shift/su_max 0.001
_refine_ls_shift/su_mean 0.000
_refine_ls_structure_factor_coef Fsqd
_refine_ls_weighting_details 'w=1/[\s^2^(Fo^2^)+(0.0833P)^2^+0.6271P] where P=(Fo^2^+2Fc^2^)/3'
_refine_ls_weighting_scheme calc
_refine_ls_wR_factor_gt 0.1452
_refine_ls_wR_factor_ref 0.1580
_reflns_Friedel_coverage 0.000
_reflns_number_gt 4253
_reflns_number_total 5311
_reflns_threshold_expression 'I > 2\s(I)'
_cod_data_source_file c8tc05707a2.cif
_cod_data_source_block 20180126-3
_cod_database_code 7237565
_shelx_shelxl_version_number 2016/6
_shelx_space_group_comment
;
The symmetry employed for this shelxl refinement is uniquely defined
by the following loop, which should always be used as a source of
symmetry information in preference to the above space-group names.
They are only intended as comments.
;
_reflns_odcompleteness_completeness 99.74
_reflns_odcompleteness_iscentric 1
_reflns_odcompleteness_theta 66.97
_olex2_refinement_description
;
1. Fixed Uiso
 At 1.2 times of:
  All C(H) groups
2.a Aromatic/amide H refined with riding coordinates:
 C00A(H00A), C00F(H00F), C00H(H00H), C00I(H00I), C00J(H00J), C00K(H00K),
 C00M(H00M), C00N(H00N), C00O(H00O), C00Q(H00Q), C00R(H00R), C00S(H00S),
 C00T(H00T), C00U(H00U), C00V(H00V), C00W(H00W), C00X(H00X), C00Y(H00Y),
 C00Z(H00Z), C010(H010), C011(H011), C012(H012), C013(H013), C014(H014)
;
_olex2_submission_special_instructions 'No special instructions were received'
_oxdiff_exptl_absorpt_empirical_details
;
Empirical correction (ABSPACK) includes:
- Absorption correction using spherical harmonics
- Frame scaling
;
_oxdiff_exptl_absorpt_empirical_full_max 3.160
_oxdiff_exptl_absorpt_empirical_full_min 0.325

loop_
_space_group_symop_operation_xyz
'x, y, z'
'-x, y+1/2, -z+1/2'
'-x, -y, -z'
'x, -y-1/2, z-1/2'

loop_
_atom_site_label
_atom_site_type_symbol
_atom_site_fract_x
_atom_site_fract_y
_atom_site_fract_z
_atom_site_U_iso_or_equiv
_atom_site_adp_type
_atom_site_occupancy
_atom_site_site_symmetry_order
_atom_site_calc_flag
_atom_site_refinement_flags_posn
N001 N 0.87826(4) 0.37772(16) 0.68747(16) 0.0285(3) Uani 1 1 d .
C002 C 0.84536(5) 0.58733(19) 0.74278(19) 0.0268(4) Uani 1 1 d .
C003 C 0.81940(5) 0.49892(19) 0.63644(19) 0.0267(4) Uani 1 1 d .
C004 C 0.84062(5) 0.37151(19) 0.60460(19) 0.0269(4) Uani 1 1 d .
C005 C 0.68520(5) 0.55287(19) 0.13963(19) 0.0286(4) Uani 1 1 d .
C006 C 0.72493(5) 0.45123(19) 0.3696(2) 0.0279(4) Uani 1 1 d .
C007 C 0.69012(5) 0.43569(19) 0.4433(2) 0.0282(4) Uani 1 1 d .
C008 C 0.65207(5) 0.47581(19) 0.3636(2) 0.0279(4) Uani 1 1 d .
C009 C 0.90969(5) 0.2734(2) 0.68574(19) 0.0289(4) Uani 1 1 d .
C00A C 0.78140(5) 0.52303(19) 0.56127(19) 0.0281(4) Uani 1 1 d .
H00A H 0.767310 0.607204 0.581818 0.034 Uiso 1 1 calc R
C00B C 0.61125(5) 0.5844(2) 0.13167(19) 0.0296(4) Uani 1 1 d .
C00C C 0.88129(5) 0.50836(19) 0.77093(19) 0.0276(4) Uani 1 1 d .
C00D C 0.76482(5) 0.41972(19) 0.4552(2) 0.0287(4) Uani 1 1 d .
C00E C 0.65035(5) 0.53649(19) 0.2133(2) 0.0289(4) Uani 1 1 d .
C00F C 0.69074(5) 0.37849(19) 0.5977(2) 0.0307(4) Uani 1 1 d .
H00F H 0.714967 0.353089 0.651842 0.037 Uiso 1 1 calc R
C00G C 0.72288(5) 0.50696(18) 0.21674(19) 0.0274(4) Uani 1 1 d .
C00H C 0.84183(5) 0.7241(2) 0.81108(19) 0.0294(4) Uani 1 1 d .
H00H H 0.818568 0.778423 0.791568 0.035 Uiso 1 1 calc R
C00I C 0.75739(5) 0.5228(2) 0.1366(2) 0.0311(4) Uani 1 1 d .
H00I H 0.781888 0.492272 0.184523 0.037 Uiso 1 1 calc R
C00J C 0.61713(5) 0.4510(2) 0.4394(2) 0.0320(4) Uani 1 1 d .
H00J H 0.592361 0.472874 0.387575 0.038 Uiso 1 1 calc R
C00K C 0.82423(5) 0.26594(19) 0.5001(2) 0.0295(4) Uani 1 1 d .
H00K H 0.838063 0.180932 0.480324 0.035 Uiso 1 1 calc R
N00L N 0.47479(5) 0.7732(2) -0.1777(2) 0.0556(5) Uani 1 1 d .
C00M C 0.68479(5) 0.6171(2) -0.0117(2) 0.0327(4) Uani 1 1 d .
H00M H 0.660801 0.649880 -0.062172 0.039 Uiso 1 1 calc R
C00N C 0.91299(5) 0.5615(2) 0.8714(2) 0.0315(4) Uani 1 1 d .
H00N H 0.936374 0.507939 0.891696 0.038 Uiso 1 1 calc R
C00O C 0.90837(5) 0.6961(2) 0.9392(2) 0.0342(4) Uani 1 1 d .
H00O H 0.928985 0.733506 1.007282 0.041 Uiso 1 1 calc R
C00P C 0.53949(5) 0.6782(2) -0.0234(2) 0.0328(4) Uani 1 1 d .
C00Q C 0.78649(5) 0.29299(19) 0.4269(2) 0.0303(4) Uani 1 1 d .
H00Q H 0.775102 0.224427 0.356255 0.036 Uiso 1 1 calc R
C00R C 0.90502(5) 0.1317(2) 0.7380(2) 0.0330(4) Uani 1 1 d .
H00R H 0.880848 0.101801 0.770120 0.040 Uiso 1 1 calc R
C00S C 0.87345(5) 0.7779(2) 0.9084(2) 0.0320(4) Uani 1 1 d .
H00S H 0.871496 0.869603 0.953969 0.038 Uiso 1 1 calc R
C00T C 0.75537(6) 0.5819(2) -0.0090(2) 0.0342(4) Uani 1 1 d .
H00T H 0.778266 0.589803 -0.059628 0.041 Uiso 1 1 calc R
C00U C 0.59612(5) 0.7225(2) 0.1600(2) 0.0352(4) Uani 1 1 d .
H00U H 0.610128 0.783915 0.231876 0.042 Uiso 1 1 calc R
C00V C 0.65677(5) 0.3606(2) 0.6668(2) 0.0334(4) Uani 1 1 d .
H00V H 0.658070 0.324923 0.767808 0.040 Uiso 1 1 calc R
C00W C 0.61933(5) 0.3957(2) 0.5863(2) 0.0338(4) Uani 1 1 d .
H00W H 0.596177 0.380997 0.633814 0.041 Uiso 1 1 calc R
C00X C 0.58969(5) 0.4931(2) 0.0249(2) 0.0330(4) Uani 1 1 d .
H00X H 0.599408 0.400333 0.005164 0.040 Uiso 1 1 calc R
C00Y C 0.94569(5) 0.3174(2) 0.6359(2) 0.0343(4) Uani 1 1 d .
H00Y H 0.948585 0.412059 0.598739 0.041 Uiso 1 1 calc R
C00Z C 0.55390(5) 0.5393(2) -0.0521(2) 0.0341(4) Uani 1 1 d .
H00Z H 0.539595 0.477523 -0.122766 0.041 Uiso 1 1 calc R
C010 C 0.97278(6) 0.0787(2) 0.6959(2) 0.0382(4) Uani 1 1 d .
H010 H 0.994054 0.013575 0.701028 0.046 Uiso 1 1 calc R
C011 C 0.71838(6) 0.6311(2) -0.0830(2) 0.0348(4) Uani 1 1 d .
H011 H 0.717213 0.673277 -0.181092 0.042 Uiso 1 1 calc R
C012 C 0.93678(6) 0.0347(2) 0.7422(2) 0.0369(4) Uani 1 1 d .
H012 H 0.933739 -0.060931 0.776446 0.044 Uiso 1 1 calc R
C013 C 0.56051(5) 0.7701(2) 0.0828(2) 0.0368(4) Uani 1 1 d .
H013 H 0.550779 0.862992 0.102099 0.044 Uiso 1 1 calc R
C014 C 0.97725(5) 0.2197(2) 0.6418(2) 0.0393(5) Uani 1 1 d .
H014 H 1.001433 0.249080 0.609391 0.047 Uiso 1 1 calc R
C015 C 0.50326(5) 0.7303(2) -0.1082(2) 0.0397(5) Uani 1 1 d .

loop_
_atom_site_aniso_label
_atom_site_aniso_U_11
_atom_site_aniso_U_22
_atom_site_aniso_U_33
_atom_site_aniso_U_23
_atom_site_aniso_U_13
_atom_site_aniso_U_12
N001 0.0278(7) 0.0302(8) 0.0263(7) -0.0006(6) -0.0025(6) 0.0016(6)
C002 0.0281(8) 0.0319(9) 0.0203(8) 0.0017(7) 0.0014(6) -0.0003(7)
C003 0.0306(8) 0.0281(9) 0.0213(8) 0.0024(6) 0.0021(6) -0.0009(6)
C004 0.0270(8) 0.0305(9) 0.0226(8) 0.0040(6) 0.0000(6) 0.0003(6)
C005 0.0340(9) 0.0260(9) 0.0247(9) -0.0011(7) -0.0019(7) -0.0010(7)
C006 0.0292(8) 0.0264(9) 0.0269(9) -0.0010(7) -0.0023(7) -0.0001(6)
C007 0.0324(9) 0.0255(9) 0.0254(9) -0.0008(6) -0.0033(7) -0.0001(6)
C008 0.0309(8) 0.0258(9) 0.0260(9) -0.0019(7) -0.0021(7) -0.0002(6)
C009 0.0284(8) 0.0343(10) 0.0225(8) -0.0006(7) -0.0048(7) 0.0026(7)
C00A 0.0294(8) 0.0297(9) 0.0250(8) 0.0027(7) 0.0026(7) 0.0014(7)
C00B 0.0297(9) 0.0344(10) 0.0239(8) 0.0027(7) -0.0007(7) -0.0007(7)
C00C 0.0295(8) 0.0314(9) 0.0216(8) 0.0010(7) 0.0011(6) 0.0002(7)
C00D 0.0296(9) 0.0311(9) 0.0246(8) 0.0044(7) -0.0005(7) -0.0009(7)
C00E 0.0303(9) 0.0291(9) 0.0259(9) -0.0011(7) -0.0030(7) 0.0008(7)
C00F 0.0334(9) 0.0286(9) 0.0286(9) 0.0020(7) -0.0040(7) 0.0011(7)
C00G 0.0304(8) 0.0245(9) 0.0261(9) -0.0014(7) -0.0021(7) -0.0014(6)
C00H 0.0308(9) 0.0336(10) 0.0238(8) 0.0001(7) 0.0028(7) 0.0011(7)
C00I 0.0300(9) 0.0310(9) 0.0315(9) -0.0012(7) -0.0008(7) -0.0003(7)
C00J 0.0302(9) 0.0346(10) 0.0302(9) -0.0017(7) -0.0019(7) 0.0009(7)
C00K 0.0308(8) 0.0299(9) 0.0271(8) 0.0005(7) 0.0004(7) 0.0014(7)
N00L 0.0361(9) 0.0794(15) 0.0502(11) 0.0253(10) -0.0007(8) 0.0076(9)
C00M 0.0358(9) 0.0341(10) 0.0267(9) 0.0016(7) -0.0045(7) 0.0000(7)
C00N 0.0300(9) 0.0377(10) 0.0257(9) -0.0006(7) -0.0020(7) -0.0011(7)
C00O 0.0346(9) 0.0413(11) 0.0260(9) -0.0031(7) -0.0008(7) -0.0057(7)
C00P 0.0279(9) 0.0423(11) 0.0276(9) 0.0089(8) 0.0001(7) 0.0016(7)
C00Q 0.0320(9) 0.0308(9) 0.0273(9) -0.0012(7) -0.0015(7) -0.0007(7)
C00R 0.0360(9) 0.0364(10) 0.0263(9) 0.0013(7) 0.0014(7) 0.0015(7)
C00S 0.0362(9) 0.0351(10) 0.0246(8) -0.0035(7) 0.0030(7) -0.0032(7)
C00T 0.0357(9) 0.0355(10) 0.0319(9) 0.0010(8) 0.0065(7) -0.0018(7)
C00U 0.0372(10) 0.0344(10) 0.0325(9) -0.0051(7) -0.0041(8) 0.0025(7)
C00V 0.0386(10) 0.0333(10) 0.0276(9) 0.0032(7) 0.0006(7) -0.0007(7)
C00W 0.0333(9) 0.0344(10) 0.0341(9) 0.0015(8) 0.0048(7) -0.0021(7)
C00X 0.0343(9) 0.0330(10) 0.0304(9) 0.0006(7) -0.0029(7) -0.0012(7)
C00Y 0.0335(9) 0.0359(10) 0.0326(9) -0.0011(8) -0.0004(7) 0.0010(7)
C00Z 0.0338(9) 0.0372(10) 0.0297(9) 0.0021(8) -0.0046(7) -0.0053(7)
C010 0.0335(10) 0.0429(11) 0.0363(10) -0.0048(8) -0.0057(8) 0.0094(8)
C011 0.0405(10) 0.0369(10) 0.0265(9) 0.0037(7) 0.0006(7) -0.0013(8)
C012 0.0446(11) 0.0343(10) 0.0304(10) 0.0024(8) -0.0028(8) 0.0066(8)
C013 0.0365(10) 0.0377(11) 0.0354(10) 0.0013(8) 0.0004(8) 0.0063(8)
C014 0.0287(9) 0.0465(12) 0.0420(11) -0.0052(9) 0.0000(8) -0.0001(8)
C015 0.0302(9) 0.0530(13) 0.0355(10) 0.0134(9) 0.0018(8) 0.0013(8)

loop_
_atom_type_symbol
_atom_type_description
_atom_type_scat_dispersion_real
_atom_type_scat_dispersion_imag
_atom_type_scat_source
C C 0.0181 0.0091 'International Tables Vol C Tables 4.2.6.8 and 6.1.1.4'
H H 0.0000 0.0000 'International Tables Vol C Tables 4.2.6.8 and 6.1.1.4'
N N 0.0311 0.0180 'International Tables Vol C Tables 4.2.6.8 and 6.1.1.4'

loop_
_geom_angle_atom_site_label_1
_geom_angle_atom_site_label_2
_geom_angle_atom_site_label_3
_geom_angle
C004 N001 C009 127.41(14)
C00C N001 C004 108.44(14)
C00C N001 C009 124.11(14)
C00C C002 C003 106.25(15)
C00H C002 C003 134.12(16)
C00H C002 C00C 119.59(15)
C004 C003 C002 107.23(14)
C00A C003 C002 132.56(16)
C00A C003 C004 120.08(15)
N001 C004 C003 108.75(14)
N001 C004 C00K 129.87(16)
C00K C004 C003 121.33(15)
C00E C005 C00G 120.14(15)
C00E C005 C00M 121.91(16)
C00M C005 C00G 117.94(16)
C007 C006 C00D 120.69(15)
C007 C006 C00G 119.96(15)
C00G C006 C00D 119.20(15)
C006 C007 C008 120.36(15)
C006 C007 C00F 121.90(15)
C00F C007 C008 117.74(15)
C00E C008 C007 119.44(16)
C00E C008 C00J 121.95(16)
C00J C008 C007 118.61(15)
C00R C009 N001 120.60(16)
C00R C009 C00Y 120.23(17)
C00Y C009 N001 119.13(16)
C003 C00A H00A 120.3
C00D C00A C003 119.33(16)
C00D C00A H00A 120.3
C00U C00B C00E 120.22(15)
C00U C00B C00X 118.78(16)
C00X C00B C00E 121.00(16)
N001 C00C C002 109.33(15)
N001 C00C C00N 129.17(16)
C00N C00C C002 121.49(16)
C00A C00D C006 118.51(15)
C00A C00D C00Q 119.36(15)
C00Q C00D C006 122.07(15)
C005 C00E C008 120.26(15)
C005 C00E C00B 119.67(15)
C008 C00E C00B 120.07(15)
C007 C00F H00F 119.2
C00V C00F C007 121.50(16)
C00V C00F H00F 119.2
C006 C00G C005 119.75(15)
C006 C00G C00I 121.93(15)
C00I C00G C005 118.31(15)
C002 C00H H00H 120.5
C00S C00H C002 118.91(16)
C00S C00H H00H 120.5
C00G C00I H00I 119.2
C00T C00I C00G 121.58(16)
C00T C00I H00I 119.2
C008 C00J H00J 119.4
C00W C00J C008 121.30(16)
C00W C00J H00J 119.4
C004 C00K H00K 121.3
C00Q C00K C004 117.30(16)
C00Q C00K H00K 121.3
C005 C00M H00M 119.2
C011 C00M C005 121.69(17)
C011 C00M H00M 119.2
C00C C00N H00N 121.2
C00O C00N C00C 117.52(16)
C00O C00N H00N 121.2
C00N C00O H00O 119.2
C00N C00O C00S 121.64(16)
C00S C00O H00O 119.2
C00Z C00P C015 120.30(18)
C013 C00P C00Z 120.35(16)
C013 C00P C015 119.31(18)
C00D C00Q H00Q 118.7
C00K C00Q C00D 122.59(16)
C00K C00Q H00Q 118.7
C009 C00R H00R 120.3
C009 C00R C012 119.34(17)
C012 C00R H00R 120.3
C00H C00S C00O 120.78(17)
C00H C00S H00S 119.6
C00O C00S H00S 119.6
C00I C00T H00T 120.0
C00I C00T C011 120.00(17)
C011 C00T H00T 120.0
C00B C00U H00U 119.5
C013 C00U C00B 121.03(17)
C013 C00U H00U 119.5
C00F C00V H00V 119.7
C00F C00V C00W 120.57(17)
C00W C00V H00V 119.7
C00J C00W C00V 120.22(17)
C00J C00W H00W 119.9
C00V C00W H00W 119.9
C00B C00X H00X 119.7
C00Z C00X C00B 120.64(17)
C00Z C00X H00X 119.7
C009 C00Y H00Y 120.1
C014 C00Y C009 119.82(18)
C014 C00Y H00Y 120.1
C00P C00Z H00Z 120.1
C00X C00Z C00P 119.73(17)
C00X C00Z H00Z 120.1
C012 C010 H010 120.0
C012 C010 C014 119.98(18)
C014 C010 H010 120.0
C00M C011 C00T 120.43(17)
C00M C011 H011 119.8
C00T C011 H011 119.8
C00R C012 H012 119.7
C010 C012 C00R 120.60(19)
C010 C012 H012 119.7
C00P C013 H013 120.3
C00U C013 C00P 119.47(18)
C00U C013 H013 120.3
C00Y C014 H014 120.0
C010 C014 C00Y 120.00(18)
C010 C014 H014 120.0
N00L C015 C00P 178.7(2)

loop_
_geom_bond_atom_site_label_1
_geom_bond_atom_site_label_2
_geom_bond_distance
N001 C004 1.396(2)
N001 C009 1.427(2)
N001 C00C 1.392(2)
C002 C003 1.450(2)
C002 C00C 1.411(2)
C002 C00H 1.390(2)
C003 C004 1.407(2)
C003 C00A 1.396(2)
C004 C00K 1.397(2)
C005 C00E 1.403(2)
C005 C00G 1.438(2)
C005 C00M 1.434(2)
C006 C007 1.401(2)
C006 C00D 1.498(2)
C006 C00G 1.413(2)
C007 C008 1.443(2)
C007 C00F 1.434(2)
C008 C00E 1.410(2)
C008 C00J 1.426(2)
C009 C00R 1.384(3)
C009 C00Y 1.390(2)
C00A H00A 0.9300
C00A C00D 1.393(2)
C00B C00E 1.498(2)
C00B C00U 1.390(3)
C00B C00X 1.393(2)
C00C C00N 1.396(2)
C00D C00Q 1.403(2)
C00F H00F 0.9300
C00F C00V 1.357(3)
C00G C00I 1.424(2)
C00H H00H 0.9300
C00H C00S 1.381(2)
C00I H00I 0.9300
C00I C00T 1.366(3)
C00J H00J 0.9300
C00J C00W 1.363(3)
C00K H00K 0.9300
C00K C00Q 1.387(2)
N00L C015 1.150(2)
C00M H00M 0.9300
C00M C011 1.352(3)
C00N H00N 0.9300
C00N C00O 1.376(3)
C00O H00O 0.9300
C00O C00S 1.398(3)
C00P C00Z 1.388(3)
C00P C013 1.385(3)
C00P C015 1.442(2)
C00Q H00Q 0.9300
C00R H00R 0.9300
C00R C012 1.389(3)
C00S H00S 0.9300
C00T H00T 0.9300
C00T C011 1.417(3)
C00U H00U 0.9300
C00U C013 1.385(2)
C00V H00V 0.9300
C00V C00W 1.417(3)
C00W H00W 0.9300
C00X H00X 0.9300
C00X C00Z 1.385(2)
C00Y H00Y 0.9300
C00Y C014 1.386(3)
C00Z H00Z 0.9300
C010 H010 0.9300
C010 C012 1.379(3)
C010 C014 1.382(3)
C011 H011 0.9300
C012 H012 0.9300
C013 H013 0.9300
C014 H014 0.9300
